data_7218583
loop_
_publ_author_name
'Forgan, Ross S.'
'Marshall, Ross J.'
'Struckmann, Mona'
'Bleine, Aurore B.'
'Long, De-Liang'
'Bernini, Mar\'ia C.'
'Fairen-Jimenez, David'

_publ_section_title
;
 Structure-directing factors when introducing hydrogen bond functionality
 to metal--organic frameworks
;
_journal_issue 2
_journal_name_full CrystEngComm
_journal_page_first 299
_journal_paper_doi 10.1039/C4CE01379D
_journal_volume 17
_journal_year 2015
_chemical_formula_moiety 'C40 H26 N4 O10 Zn2, 8(C3 H7 N O)'
_chemical_formula_sum 'C64 H82 N12 O18 Zn2'
_chemical_formula_weight 1438.15
_space_group_crystal_system monoclinic
_space_group_IT_number 14
_space_group_name_Hall '-P 2ybc'
_space_group_name_H-M_alt 'P 1 21/c 1'
_symmetry_space_group_name_Hall '-P 2ybc'
_symmetry_space_group_name_H-M 'P 1 21/c 1'
_atom_sites_solution_hydrogens geom
_atom_sites_solution_primary direct
_atom_sites_solution_secondary difmap
_audit_creation_method SHELXL-2014/7
_cell_angle_alpha 90
_cell_angle_beta 94.423(2)
_cell_angle_gamma 90
_cell_formula_units_Z 8
_cell_length_a 19.7220(5)
_cell_length_b 28.0588(6)
_cell_length_c 28.0835(4)
_cell_measurement_reflns_used 14057
_cell_measurement_temperature 150(2)
_cell_measurement_theta_max 25.9
_cell_measurement_theta_min 3.20
_cell_volume 15494.4(6)
_computing_cell_refinement
;
CrysAlisPro, Agilent Technologies,
Version 1.171.36.28 (release 01-02-2013 CrysAlis171 .NET)
(compiled Feb  1 2013,16:14:44)
;
_computing_data_collection
;
CrysAlisPro, Agilent Technologies,
Version 1.171.36.28 (release 01-02-2013 CrysAlis171 .NET)
(compiled Feb  1 2013,16:14:44)
;
_computing_data_reduction
;
CrysAlisPro, Agilent Technologies,
Version 1.171.36.28 (release 01-02-2013 CrysAlis171 .NET)
(compiled Feb  1 2013,16:14:44)
;
_computing_molecular_graphics Diamond3
_computing_publication_material WinGX
_computing_structure_refinement 'SHELXL-2014/7 (Sheldrick, 2014)'
_computing_structure_solution 'SHELXS-2008 (Sheldrick, 2008)'
_diffrn_ambient_temperature 150(2)
_diffrn_measured_fraction_theta_full 0.998
_diffrn_measured_fraction_theta_max 0.998
_diffrn_measurement_device_type 'Oxford Diff Xcalibur, Atlas, Gemini ultra'
_diffrn_measurement_method '\w & \p scans'
_diffrn_radiation_type MoK\a
_diffrn_radiation_wavelength 0.71073
_diffrn_reflns_av_R_equivalents 0.0720
_diffrn_reflns_av_unetI/netI 0.0751
_diffrn_reflns_Laue_measured_fraction_full 0.998
_diffrn_reflns_Laue_measured_fraction_max 0.998
_diffrn_reflns_limit_h_max 24
_diffrn_reflns_limit_h_min -23
_diffrn_reflns_limit_k_max 34
_diffrn_reflns_limit_k_min -33
_diffrn_reflns_limit_l_max 34
_diffrn_reflns_limit_l_min -34
_diffrn_reflns_number 125275
_diffrn_reflns_point_group_measured_fraction_full 0.998
_diffrn_reflns_point_group_measured_fraction_max 0.998
_diffrn_reflns_theta_full 25.242
_diffrn_reflns_theta_max 26.000
_diffrn_reflns_theta_min 2.880
_diffrn_source 'Enhance (Mo) X-ray Source'
_exptl_absorpt_coefficient_mu 0.688
_exptl_absorpt_correction_T_max 0.711
_exptl_absorpt_correction_T_min 0.400
_exptl_absorpt_correction_type analytical
_exptl_absorpt_process_details
;
CrysAlisPro, Agilent Technologies,
Version 1.171.36.28 (release 01-02-2013 CrysAlis171 .NET)
(compiled Feb  1 2013,16:14:44)
Analytical numeric absorption correction using a multifaceted crystal
            model based on expressions derived by R.C. Clark & J.S. Reid.
(Clark, R. C. & Reid, J. S. (1995). Acta Cryst. A51, 887-897)
;
_exptl_crystal_colour colorless
_exptl_crystal_density_diffrn 1.233
_exptl_crystal_density_method none
_exptl_crystal_description block
_exptl_crystal_F_000 6032
_exptl_crystal_size_max 0.536
_exptl_crystal_size_mid 0.262
_exptl_crystal_size_min 0.145
_refine_diff_density_max 1.04
_refine_diff_density_min -0.68
_refine_diff_density_rms 0.09
_refine_ls_extinction_method none
_refine_ls_goodness_of_fit_ref 1.054
_refine_ls_hydrogen_treatment constr
_refine_ls_matrix_type full
_refine_ls_number_parameters 1029
_refine_ls_number_reflns 30417
_refine_ls_number_restraints 9
_refine_ls_restrained_S_all 1.055
_refine_ls_R_factor_all 0.1393
_refine_ls_R_factor_gt 0.0812
_refine_ls_shift/su_max 0.001
_refine_ls_shift/su_mean 0.000
_refine_ls_structure_factor_coef Fsqd
_refine_ls_weighting_details 'w=1/[\s^2^(Fo^2^)+(0.1222P)^2^+39.2927P] where P=(Fo^2^+2Fc^2^)/3'
_refine_ls_weighting_scheme calc
_refine_ls_wR_factor_gt 0.2480
_refine_ls_wR_factor_ref 0.2952
_reflns_Friedel_coverage 0.000
_reflns_number_gt 15834
_reflns_number_total 30417
_reflns_threshold_expression 'I > 2\s(I)'
_cod_data_source_file c4ce01379d2.cif
_cod_data_source_block rsfrjm4008e
_cod_depositor_comments 'Adding full bibliography for 7218580--7218583.cif.'
_cod_database_code 7218583
_shelx_shelxl_version_number 2014/7
_shelx_space_group_comment
;
The symmetry employed for this shelxl refinement is uniquely defined
by the following loop, which should always be used as a source of
symmetry information in preference to the above space-group names.
They are only intended as comments.
;
_shelx_estimated_absorpt_t_min 0.709
_shelx_estimated_absorpt_t_max 0.907

loop_
_space_group_symop_operation_xyz
'x, y, z'
'-x, y+1/2, -z+1/2'
'-x, -y, -z'
'x, -y-1/2, z-1/2'

loop_
_atom_site_label
_atom_site_type_symbol
_atom_site_fract_x
_atom_site_fract_y
_atom_site_fract_z
_atom_site_U_iso_or_equiv
_atom_site_adp_type
_atom_site_occupancy
_atom_site_site_symmetry_order
_atom_site_calc_flag
_atom_site_refinement_flags_posn
_atom_site_refinement_flags_adp
_atom_site_refinement_flags_occupancy
Zn1 Zn 0.39004(3) 0.24642(2) 0.16131(2) 0.02851(17) Uani 1 1 d . . .
Zn2 Zn 0.39189(3) 0.24935(2) 0.05708(2) 0.03025(17) Uani 1 1 d . . .
Zn3 Zn 0.89337(3) 0.75258(2) 0.15309(2) 0.03095(17) Uani 1 1 d . . .
Zn4 Zn 0.88477(3) 0.74817(2) 0.04834(2) 0.03014(17) Uani 1 1 d . . .
O1 O 0.3068(2) 0.20520(15) 0.14656(13) 0.0498(11) Uani 1 1 d . . .
O2 O 0.3050(2) 0.21146(13) 0.06738(13) 0.0420(9) Uani 1 1 d . . .
O3 O 0.4475(2) 0.18796(14) 0.14934(14) 0.0514(11) Uani 1 1 d . . .
O4 O 0.4432(2) 0.18774(14) 0.06950(13) 0.0467(10) Uani 1 1 d . . .
O5 O 0.3313(2) 0.30476(13) 0.14299(13) 0.0479(11) Uani 1 1 d . . .
O6 O 0.3407(2) 0.31164(13) 0.06481(13) 0.0451(10) Uani 1 1 d . . .
O7 O 0.4707(2) 0.28936(16) 0.15687(14) 0.0548(12) Uani 1 1 d . . .
O8 O 0.4782(2) 0.28684(15) 0.07873(14) 0.0495(11) Uani 1 1 d . . .
O9 O 0.8380(3) 0.69299(15) 0.13720(14) 0.0607(13) Uani 1 1 d . . .
O10 O 0.8269(2) 0.68867(13) 0.05810(13) 0.0458(10) Uani 1 1 d . . .
O11 O 0.8084(2) -0.20850(15) 0.13624(14) 0.0526(11) Uani 1 1 d . . .
O12 O 0.8016(2) -0.21098(13) 0.05702(13) 0.0427(10) Uani 1 1 d . . .
O13 O -0.0528(3) -0.18811(16) 0.14193(15) 0.0637(13) Uani 1 1 d . . .
O14 O -0.0583(2) -0.19214(15) 0.06318(14) 0.0532(11) Uani 1 1 d . . .
O15 O -0.0232(3) 0.71247(18) 0.14552(15) 0.0710(15) Uani 1 1 d . . .
O16 O -0.0326(2) 0.70642(15) 0.06689(14) 0.0519(11) Uani 1 1 d . . .
O17 O 0.0366(5) 0.0466(3) 0.0498(3) 0.151(3) Uiso 1 1 d . . .
O18 O 0.5293(4) -0.0506(3) 0.0471(3) 0.142(3) Uiso 1 1 d . . .
O19 O 0.1910(5) 0.5235(4) 0.1812(4) 0.169(3) Uiso 1 1 d . . .
O20 O 0.6932(3) 0.4791(2) 0.1859(2) 0.0950(18) Uiso 1 1 d . . .
O21 O 0.6061(3) 0.4900(2) 0.0103(2) 0.0281(15) Uiso 0.5 1 d D . P
O22 O 0.5747(10) 0.1533(7) 0.4649(7) 0.174(7) Uiso 0.5 1 d D . P
O23 O 0.4826(9) 0.0572(6) 0.2886(6) 0.141(5) Uiso 0.5 1 d D . P
N1 N 0.3896(2) 0.24709(14) 0.23362(14) 0.0305(10) Uani 1 1 d . . .
N2 N 0.3923(2) 0.25075(15) -0.01516(14) 0.0339(10) Uani 1 1 d . . .
N3 N 0.8903(2) 0.75177(16) 0.22482(14) 0.0378(11) Uani 1 1 d . . .
N4 N 0.8868(2) 0.74800(15) -0.02414(14) 0.0336(10) Uani 1 1 d . . .
N5 N 0.0946(5) 0.0119(4) 0.1082(4) 0.129(3) Uiso 1 1 d . . .
H5 H 0.1282 0.0132 0.1307 0.155 Uiso 1 1 calc R U .
N6 N 0.5842(5) -0.0165(3) 0.1134(3) 0.121(3) Uiso 1 1 d . . .
H6 H 0.6105 -0.0218 0.1396 0.145 Uiso 1 1 calc R U .
N7 N 0.1912(4) 0.5090(3) 0.1008(3) 0.094(2) Uiso 1 1 d . . .
H7 H 0.1826 0.5202 0.0717 0.113 Uiso 1 1 calc R U .
N8 N 0.6723(4) 0.4963(3) 0.1087(3) 0.102(2) Uiso 1 1 d . . .
H8 H 0.6516 0.4869 0.0815 0.123 Uiso 1 1 calc R U .
N9 N 0.5898(4) 0.4789(3) -0.0696(3) 0.037(2) Uiso 0.5 1 d . . P
N10 N 0.4778(5) 0.1307(4) 0.4356(3) 0.047(2) Uiso 0.5 1 d . . P
N11 N 0.3930(5) 0.0740(3) 0.2484(3) 0.039(2) Uiso 0.5 1 d . . P
C1 C 0.3318(3) 0.2476(2) 0.25572(19) 0.0483(16) Uani 1 1 d . . .
H1 H 0.2898 0.2470 0.2367 0.058 Uiso 1 1 calc R U .
C2 C 0.3301(3) 0.2488(2) 0.30489(19) 0.0496(16) Uani 1 1 d . . .
H2 H 0.2880 0.2495 0.3192 0.060 Uiso 1 1 calc R U .
C3 C 0.3908(3) 0.2491(2) 0.33269(17) 0.0368(13) Uani 1 1 d . . .
C4 C 0.4511(3) 0.2484(3) 0.3103(2) 0.062(2) Uani 1 1 d . . .
H4 H 0.4938 0.2484 0.3286 0.074 Uiso 1 1 calc R U .
C5 C 0.4481(3) 0.2476(2) 0.26110(19) 0.0533(17) Uani 1 1 d . . .
H5A H 0.4896 0.2473 0.2460 0.064 Uiso 1 1 calc R U .
C6 C 0.3439(3) 0.2729(2) -0.04213(18) 0.0381(13) Uani 1 1 d . . .
H6A H 0.3090 0.2888 -0.0268 0.046 Uiso 1 1 calc R U .
C7 C 0.3418(3) 0.2741(2) -0.09090(18) 0.0388(13) Uani 1 1 d . . .
H7A H 0.3063 0.2905 -0.1087 0.047 Uiso 1 1 calc R U .
C8 C 0.3920(3) 0.2490(2) 0.38592(17) 0.0370(13) Uani 1 1 d . . .
C9 C 0.4423(3) 0.2727(3) 0.41364(19) 0.0585(19) Uani 1 1 d . . .
H9 H 0.4775 0.2891 0.3993 0.070 Uiso 1 1 calc R U .
C10 C 0.4401(3) 0.2282(3) -0.0378(2) 0.0570(18) Uani 1 1 d . . .
H10 H 0.4746 0.2117 -0.0190 0.068 Uiso 1 1 calc R U .
C11 C 0.8636(4) 0.7878(3) 0.2481(2) 0.068(2) Uani 1 1 d . . .
H11 H 0.8448 0.8139 0.2300 0.082 Uiso 1 1 calc R U .
C12 C 0.8621(4) 0.7889(3) 0.2969(2) 0.070(2) Uani 1 1 d . . .
H12 H 0.8427 0.8154 0.3119 0.084 Uiso 1 1 calc R U .
C13 C 0.8891(3) 0.7510(2) 0.32412(17) 0.0383(13) Uani 1 1 d . . .
C14 C 0.9137(5) 0.7141(3) 0.3003(3) 0.087(3) Uani 1 1 d . . .
H14 H 0.9323 0.6873 0.3173 0.104 Uiso 1 1 calc R U .
C15 C 0.9120(5) 0.7150(3) 0.2506(2) 0.085(3) Uani 1 1 d . . .
H15 H 0.9272 0.6877 0.2346 0.102 Uiso 1 1 calc R U .
C16 C 0.8355(3) 0.7282(2) -0.05144(18) 0.0414(14) Uani 1 1 d . . .
H16 H 0.7983 0.7146 -0.0367 0.050 Uiso 1 1 calc R U .
C17 C 0.8359(3) 0.7274(2) -0.10096(18) 0.0406(14) Uani 1 1 d . . .
H17 H 0.7998 0.7125 -0.1198 0.049 Uiso 1 1 calc R U .
C18 C 0.8890(3) 0.7515(2) 0.37719(17) 0.0370(13) Uani 1 1 d . . .
C19 C 0.9396(3) 0.7296(3) 0.4062(2) 0.0588(19) Uani 1 1 d . . .
H19 H 0.9758 0.7136 0.3926 0.071 Uiso 1 1 calc R U .
C20 C 0.9370(3) 0.7689(3) -0.0454(2) 0.0569(18) Uani 1 1 d . . .
H20 H 0.9728 0.7835 -0.0260 0.068 Uiso 1 1 calc R U .
C21 C 0.2844(3) 0.19444(19) 0.10526(19) 0.0362(13) Uani 1 1 d . . .
C22 C 0.2304(3) 0.1576(2) 0.1008(2) 0.0456(15) Uani 1 1 d . . .
C23 C 0.2130(4) 0.1330(2) 0.1411(2) 0.0570(18) Uani 1 1 d . . .
H23 H 0.2336 0.1414 0.1716 0.068 Uiso 1 1 calc R U .
C24 C 0.1665(4) 0.0967(3) 0.1373(3) 0.078(2) Uani 1 1 d . . .
H24 H 0.1559 0.0797 0.1650 0.094 Uiso 1 1 calc R U .
C25 C 0.1341(4) 0.0844(3) 0.0921(3) 0.076(2) Uani 1 1 d . . .
C26 C 0.1484(4) 0.1104(3) 0.0523(3) 0.072(2) Uani 1 1 d . . .
H26 H 0.1257 0.1035 0.0221 0.087 Uiso 1 1 calc R U .
C27 C 0.0865(6) 0.0448(4) 0.0844(4) 0.109(4) Uani 1 1 d . . .
C28 C 0.0520(6) -0.0355(3) 0.1049(5) 0.109(4) Uani 1 1 d . . .
C29 C 0.1966(3) 0.1468(2) 0.0570(2) 0.0523(16) Uani 1 1 d . . .
H29 H 0.2064 0.1646 0.0296 0.063 Uiso 1 1 calc R U .
C30 C 0.0258(5) -0.0530(4) 0.0619(4) 0.114(4) Uani 1 1 d . . .
H30 H 0.0269 -0.0345 0.0336 0.137 Uiso 1 1 calc R U .
C31 C -0.0036(4) -0.1004(3) 0.0604(3) 0.083(3) Uani 1 1 d . . .
H31 H -0.0190 -0.1144 0.0308 0.099 Uiso 1 1 calc R U .
C32 C -0.0088(3) -0.1240(2) 0.1009(3) 0.0550(17) Uani 1 1 d . . .
C33 C 0.0156(6) -0.1034(3) 0.1428(4) 0.126(4) Uani 1 1 d . U .
H33 H 0.0077 -0.1194 0.1717 0.152 Uiso 1 1 calc R U .
C34 C 0.0499(9) -0.0622(5) 0.1458(5) 0.178(7) Uani 1 1 d . . .
H34 H 0.0720 -0.0518 0.1753 0.214 Uiso 1 1 calc R U .
C35 C -0.0426(3) -0.1717(2) 0.1022(2) 0.0422(14) Uani 1 1 d . . .
C36 C 0.4576(3) 0.1689(2) 0.1096(2) 0.0406(14) Uani 1 1 d . . .
C37 C 0.4891(4) 0.1203(2) 0.1106(2) 0.0532(17) Uani 1 1 d . . .
C38 C 0.4966(4) 0.0962(3) 0.0686(3) 0.069(2) Uani 1 1 d . . .
H38 H 0.4828 0.1110 0.0390 0.083 Uiso 1 1 calc R U .
C39 C 0.5243(4) 0.0504(3) 0.0689(3) 0.083(3) Uani 1 1 d . . .
H39 H 0.5272 0.0334 0.0398 0.099 Uiso 1 1 calc R U .
C40 C 0.5472(5) 0.0302(3) 0.1116(4) 0.096(3) Uani 1 1 d . . .
C41 C 0.5391(6) 0.0542(3) 0.1543(4) 0.124(4) Uani 1 1 d . . .
H41 H 0.5536 0.0398 0.1839 0.149 Uiso 1 1 calc R U .
C42 C 0.5103(6) 0.0985(3) 0.1532(3) 0.103(3) Uani 1 1 d . . .
H42 H 0.5048 0.1146 0.1824 0.124 Uiso 1 1 calc R U .
C43 C 0.5831(6) -0.0480(3) 0.0840(4) 0.103(3) Uani 1 1 d . . .
C44 C 0.6307(4) -0.0866(3) 0.0905(3) 0.081(3) Uani 1 1 d . . .
C45 C 0.6430(4) -0.1119(3) 0.0491(3) 0.070(2) Uani 1 1 d . . .
H45 H 0.6182 -0.1046 0.0197 0.084 Uiso 1 1 calc R U .
C46 C 0.6911(3) -0.1476(2) 0.0510(2) 0.0531(17) Uani 1 1 d . . .
H46 H 0.6998 -0.1642 0.0227 0.064 Uiso 1 1 calc R U .
C47 C 0.7270(3) -0.15951(19) 0.0937(2) 0.0418(14) Uani 1 1 d . . .
C48 C 0.7121(4) -0.1364(2) 0.1354(2) 0.0616(19) Uani 1 1 d . . .
H48 H 0.7347 -0.1452 0.1652 0.074 Uiso 1 1 calc R U .
C49 C 0.6640(4) -0.1004(3) 0.1329(3) 0.078(2) Uani 1 1 d . . .
H49 H 0.6537 -0.0848 0.1615 0.094 Uiso 1 1 calc R U .
C50 C 0.7835(3) -0.19596(18) 0.09596(19) 0.0359(13) Uani 1 1 d . . .
C51 C 0.3235(3) 0.32692(19) 0.10352(19) 0.0354(13) Uani 1 1 d . . .
C52 C 0.2894(3) 0.3748(2) 0.1036(2) 0.0410(14) Uani 1 1 d . . .
C53 C 0.2906(4) 0.4051(2) 0.0654(2) 0.0610(19) Uani 1 1 d . . .
H53 H 0.3132 0.3951 0.0384 0.073 Uiso 1 1 calc R U .
C54 C 0.2603(4) 0.4493(2) 0.0646(3) 0.072(2) Uani 1 1 d . . .
H54 H 0.2626 0.4696 0.0377 0.087 Uiso 1 1 calc R U .
C55 C 0.2273(4) 0.4633(2) 0.1023(3) 0.068(2) Uani 1 1 d . . .
C56 C 0.2254(4) 0.4343(3) 0.1425(3) 0.082(3) Uani 1 1 d . . .
H56 H 0.2031 0.4447 0.1695 0.098 Uiso 1 1 calc R U .
C57 C 0.2570(4) 0.3893(2) 0.1426(3) 0.0639(19) Uani 1 1 d . . .
H57 H 0.2558 0.3689 0.1696 0.077 Uiso 1 1 calc R U .
C58 C 0.1711(7) 0.5341(4) 0.1312(5) 0.138(5) Uani 1 1 d . . .
C59 C 0.1308(6) 0.5774(4) 0.1227(4) 0.100(3) Uani 1 1 d . . .
C60 C 0.1015(6) 0.5874(4) 0.0785(5) 0.123(4) Uani 1 1 d . . .
H60 H 0.1109 0.5683 0.0519 0.147 Uiso 1 1 calc R U .
C61 C 0.0553(5) 0.6280(3) 0.0725(3) 0.099(3) Uani 1 1 d . . .
H61 H 0.0336 0.6351 0.0420 0.118 Uiso 1 1 calc R U .
C62 C 0.0435(4) 0.6556(2) 0.1109(3) 0.0596(18) Uani 1 1 d . . .
C63 C 0.0785(6) 0.6444(4) 0.1538(4) 0.122(4) Uani 1 1 d . . .
H63 H 0.0736 0.6641 0.1808 0.146 Uiso 1 1 calc R U .
C64 C 0.1202(6) 0.6052(5) 0.1583(5) 0.146(5) Uani 1 1 d . . .
H64 H 0.1423 0.5982 0.1888 0.175 Uiso 1 1 calc R U .
C65 C -0.0078(3) 0.6947(2) 0.1074(2) 0.0436(14) Uani 1 1 d . . .
C66 C 0.4943(3) 0.3033(2) 0.1195(2) 0.0386(13) Uani 1 1 d . . .
C67 C 0.5429(3) 0.3448(2) 0.1237(2) 0.0489(16) Uani 1 1 d . . .
C68 C 0.5508(5) 0.3700(3) 0.1663(3) 0.088(3) Uani 1 1 d . . .
H68 H 0.5274 0.3591 0.1926 0.105 Uiso 1 1 calc R U .
C69 C 0.5892(6) 0.4085(4) 0.1722(4) 0.116(4) Uani 1 1 d . . .
H69 H 0.5940 0.4243 0.2021 0.139 Uiso 1 1 calc R U .
C70 C 0.6218(5) 0.4249(3) 0.1346(5) 0.095(3) Uani 1 1 d . . .
C71 C 0.6155(4) 0.4018(3) 0.0904(4) 0.090(3) Uani 1 1 d . . .
H71 H 0.6378 0.4137 0.0641 0.108 Uiso 1 1 calc R U .
C72 C 0.5759(4) 0.3611(3) 0.0858(3) 0.067(2) Uani 1 1 d . . .
H72 H 0.5715 0.3444 0.0563 0.080 Uiso 1 1 calc R U .
C73 C 0.6681(7) 0.4710(4) 0.1450(4) 0.134(5) Uani 1 1 d . . .
C74 C 0.7110(4) 0.5416(3) 0.1101(3) 0.078(2) Uani 1 1 d . . .
C75 C 0.7315(4) 0.5675(3) 0.1514(3) 0.082(3) Uani 1 1 d . . .
H75 H 0.7220 0.5558 0.1820 0.099 Uiso 1 1 calc R U .
C76 C 0.7656(4) 0.6102(2) 0.1474(3) 0.066(2) Uani 1 1 d . . .
H76 H 0.7794 0.6278 0.1753 0.079 Uiso 1 1 calc R U .
C77 C 0.7797(3) 0.6276(2) 0.1033(2) 0.0446(14) Uani 1 1 d . . .
C78 C 0.7592(4) 0.6016(2) 0.0629(3) 0.067(2) Uani 1 1 d . . .
H78 H 0.7695 0.6127 0.0324 0.081 Uiso 1 1 calc R U .
C79 C 0.7231(4) 0.5587(3) 0.0671(3) 0.084(3) Uani 1 1 d . . .
H79 H 0.7073 0.5417 0.0391 0.101 Uiso 1 1 calc R U .
C80 C 0.8179(3) 0.67314(18) 0.0988(2) 0.0379(13) Uani 1 1 d . . .
C81 C 0.6201(6) 0.4696(4) -0.0243(4) 0.039(3) Uiso 0.5 1 d D . P
C82 C 0.6175(7) 0.4534(5) -0.1111(5) 0.059(4) Uiso 0.5 1 d . . P
C83 C 0.5423(7) 0.5138(5) -0.0776(5) 0.055(3) Uiso 0.5 1 d . . P
C84 C 0.5287(12) 0.1562(8) 0.4335(8) 0.122(7) Uiso 0.5 1 d D . P
C85 C 0.4520(8) 0.1152(6) 0.4811(6) 0.073(4) Uiso 0.5 1 d . . P
C86 C 0.4446(8) 0.1198(6) 0.3906(6) 0.074(4) Uiso 0.5 1 d . . P
C87 C 0.4359(9) 0.0467(6) 0.2674(6) 0.083(5) Uiso 0.5 1 d D . P
C88 C 0.3846(6) 0.1250(5) 0.2516(4) 0.050(3) Uiso 0.5 1 d . . P
C89 C 0.3384(10) 0.0516(7) 0.2202(7) 0.105(6) Uiso 0.5 1 d . . P

loop_
_atom_site_aniso_label
_atom_site_aniso_U_11
_atom_site_aniso_U_22
_atom_site_aniso_U_33
_atom_site_aniso_U_23
_atom_site_aniso_U_13
_atom_site_aniso_U_12
Zn1 0.0429(4) 0.0250(3) 0.0180(3) -0.0004(2) 0.0045(2) -0.0024(3)
Zn2 0.0462(4) 0.0270(3) 0.0181(3) -0.0009(2) 0.0060(2) -0.0010(3)
Zn3 0.0446(4) 0.0279(3) 0.0204(3) -0.0002(2) 0.0031(2) -0.0015(3)
Zn4 0.0431(4) 0.0276(3) 0.0203(3) 0.0000(2) 0.0060(2) 0.0009(3)
O1 0.060(3) 0.049(3) 0.039(2) 0.0050(19) -0.0058(19) -0.023(2)
O2 0.051(2) 0.035(2) 0.040(2) -0.0023(17) 0.0053(18) -0.0097(19)
O3 0.072(3) 0.042(2) 0.043(2) 0.0063(19) 0.020(2) 0.022(2)
O4 0.071(3) 0.034(2) 0.035(2) 0.0004(17) 0.0043(19) 0.018(2)
O5 0.075(3) 0.029(2) 0.039(2) -0.0011(17) -0.001(2) 0.016(2)
O6 0.067(3) 0.027(2) 0.043(2) -0.0009(17) 0.0095(19) 0.004(2)
O7 0.069(3) 0.058(3) 0.038(2) -0.010(2) 0.011(2) -0.028(2)
O8 0.057(3) 0.051(3) 0.042(2) 0.0010(19) 0.0068(19) -0.018(2)
O9 0.103(4) 0.039(3) 0.040(2) -0.0038(19) 0.005(2) -0.032(3)
O10 0.065(3) 0.032(2) 0.041(2) 0.0013(17) 0.0082(19) -0.007(2)
O11 0.062(3) 0.057(3) 0.039(2) 0.007(2) 0.006(2) 0.025(2)
O12 0.053(3) 0.038(2) 0.037(2) 0.0017(17) 0.0083(18) 0.0134(19)
O13 0.092(4) 0.056(3) 0.043(2) -0.003(2) 0.007(2) -0.038(3)
O14 0.071(3) 0.047(3) 0.041(2) -0.0011(19) 0.002(2) -0.022(2)
O15 0.083(4) 0.084(4) 0.046(3) -0.002(2) 0.003(2) 0.048(3)
O16 0.053(3) 0.059(3) 0.044(2) -0.001(2) 0.0081(19) 0.022(2)
N1 0.040(3) 0.029(2) 0.023(2) -0.0021(17) 0.0076(18) 0.001(2)
N2 0.047(3) 0.035(3) 0.020(2) 0.0007(19) 0.0078(18) 0.005(2)
N3 0.056(3) 0.036(3) 0.021(2) 0.000(2) 0.0005(19) 0.000(2)
N4 0.044(3) 0.036(3) 0.0200(19) -0.0013(18) 0.0018(18) 0.000(2)
C1 0.051(4) 0.068(4) 0.026(3) -0.002(3) 0.002(2) 0.000(3)
C2 0.047(4) 0.075(5) 0.028(3) -0.005(3) 0.007(2) 0.005(3)
C3 0.050(3) 0.043(3) 0.018(2) -0.002(2) 0.006(2) -0.008(3)
C4 0.045(4) 0.113(6) 0.028(3) 0.006(3) 0.009(2) -0.008(4)
C5 0.044(4) 0.090(5) 0.026(3) 0.000(3) 0.003(2) -0.011(4)
C6 0.048(4) 0.035(3) 0.032(3) 0.002(2) 0.008(2) 0.005(3)
C7 0.051(4) 0.035(3) 0.031(3) 0.002(2) 0.003(2) 0.006(3)
C8 0.048(3) 0.045(3) 0.018(2) 0.000(2) 0.005(2) -0.003(3)
C9 0.068(4) 0.084(5) 0.024(3) -0.003(3) 0.009(3) -0.033(4)
C10 0.061(4) 0.081(5) 0.029(3) 0.006(3) 0.004(3) 0.033(4)
C11 0.107(6) 0.062(5) 0.036(3) -0.001(3) 0.005(4) 0.017(4)
C12 0.111(6) 0.061(5) 0.039(4) -0.005(3) 0.018(4) 0.015(4)
C13 0.050(3) 0.046(4) 0.020(2) 0.003(2) 0.006(2) -0.002(3)
C14 0.124(7) 0.092(6) 0.047(4) 0.012(4) 0.021(4) 0.045(6)
C15 0.132(8) 0.081(6) 0.043(4) 0.008(4) 0.020(4) 0.034(5)
C16 0.044(3) 0.049(4) 0.032(3) -0.003(3) 0.007(2) -0.002(3)
C17 0.045(3) 0.044(4) 0.032(3) -0.007(2) 0.001(2) -0.006(3)
C18 0.046(3) 0.047(3) 0.019(2) 0.003(2) 0.009(2) -0.002(3)
C19 0.053(4) 0.091(5) 0.034(3) -0.002(3) 0.007(3) 0.025(4)
C20 0.055(4) 0.087(5) 0.029(3) -0.007(3) 0.008(3) -0.027(4)
C21 0.042(3) 0.028(3) 0.038(3) 0.000(2) 0.001(3) -0.004(3)
C22 0.058(4) 0.030(3) 0.049(3) -0.002(3) 0.010(3) -0.013(3)
C23 0.080(5) 0.040(4) 0.051(4) 0.003(3) 0.006(3) -0.026(4)
C24 0.099(6) 0.052(5) 0.085(6) 0.013(4) 0.019(5) -0.035(5)
C25 0.089(6) 0.053(5) 0.087(6) -0.011(4) 0.015(5) -0.037(4)
C26 0.082(6) 0.060(5) 0.073(5) -0.009(4) -0.005(4) -0.028(4)
C27 0.136(9) 0.075(7) 0.114(8) 0.033(6) -0.008(7) -0.028(6)
C28 0.122(9) 0.061(6) 0.138(10) -0.021(6) -0.027(7) -0.034(6)
C29 0.064(4) 0.039(4) 0.053(4) -0.002(3) 0.001(3) -0.009(3)
C30 0.091(7) 0.105(8) 0.141(9) 0.085(7) -0.017(6) -0.021(6)
C31 0.076(6) 0.062(5) 0.105(6) 0.043(5) -0.022(5) -0.036(4)
C32 0.056(4) 0.038(4) 0.070(4) 0.005(3) 0.000(3) -0.016(3)
C33 0.198(10) 0.075(6) 0.108(7) -0.027(5) 0.023(7) -0.094(7)
C34 0.29(2) 0.138(12) 0.109(10) -0.012(8) 0.017(11) -0.125(13)
C35 0.047(4) 0.031(3) 0.048(4) 0.000(3) 0.002(3) -0.008(3)
C36 0.045(4) 0.033(3) 0.045(3) -0.003(3) 0.013(3) 0.003(3)
C37 0.069(5) 0.043(4) 0.049(4) 0.010(3) 0.014(3) 0.018(3)
C38 0.094(6) 0.051(4) 0.061(4) -0.003(3) 0.008(4) 0.028(4)
C39 0.105(7) 0.058(5) 0.086(6) -0.019(4) 0.011(5) 0.028(5)
C40 0.134(8) 0.056(5) 0.101(7) 0.010(5) 0.023(6) 0.059(6)
C41 0.206(12) 0.073(6) 0.096(7) 0.043(5) 0.031(7) 0.076(7)
C42 0.175(10) 0.075(6) 0.063(5) 0.017(4) 0.031(6) 0.059(6)
C43 0.140(9) 0.057(6) 0.116(8) 0.004(5) 0.039(7) 0.051(6)
C44 0.088(6) 0.059(5) 0.101(6) 0.033(5) 0.034(5) 0.045(5)
C45 0.068(5) 0.058(5) 0.084(5) 0.017(4) 0.005(4) 0.021(4)
C46 0.058(4) 0.042(4) 0.059(4) 0.007(3) 0.003(3) 0.012(3)
C47 0.053(4) 0.027(3) 0.047(3) 0.001(2) 0.014(3) 0.008(3)
C48 0.097(6) 0.040(4) 0.051(4) 0.002(3) 0.023(4) 0.025(4)
C49 0.115(7) 0.047(4) 0.079(5) 0.001(4) 0.047(5) 0.032(5)
C50 0.046(3) 0.023(3) 0.040(3) -0.002(2) 0.009(3) -0.001(3)
C51 0.038(3) 0.030(3) 0.037(3) -0.003(2) -0.001(2) -0.005(3)
C52 0.047(4) 0.027(3) 0.048(3) -0.002(2) -0.002(3) 0.001(3)
C53 0.085(5) 0.041(4) 0.057(4) 0.005(3) 0.003(4) 0.012(4)
C54 0.104(6) 0.038(4) 0.074(5) 0.011(4) 0.007(5) 0.024(4)
C55 0.066(5) 0.031(4) 0.104(6) 0.007(4) -0.013(4) 0.013(4)
C56 0.088(6) 0.056(5) 0.106(7) -0.024(5) 0.033(5) 0.021(4)
C57 0.083(5) 0.042(4) 0.069(5) -0.001(3) 0.019(4) 0.016(4)
C58 0.157(11) 0.117(10) 0.144(11) 0.007(8) 0.039(9) 0.072(9)
C59 0.114(8) 0.074(7) 0.111(8) 0.001(6) 0.001(7) 0.035(6)
C60 0.120(9) 0.092(8) 0.156(11) -0.068(8) 0.011(8) 0.041(7)
C61 0.103(7) 0.099(7) 0.091(6) -0.025(5) -0.004(5) 0.040(6)
C62 0.062(5) 0.040(4) 0.078(5) 0.002(3) 0.011(4) 0.013(3)
C63 0.140(9) 0.119(9) 0.101(7) 0.013(6) -0.018(6) 0.085(8)
C64 0.157(12) 0.129(11) 0.148(11) 0.032(9) -0.014(9) 0.086(9)
C65 0.047(4) 0.034(3) 0.050(4) 0.002(3) 0.005(3) 0.011(3)
C66 0.042(3) 0.034(3) 0.040(3) -0.001(2) 0.003(3) -0.002(3)
C67 0.050(4) 0.031(3) 0.064(4) 0.001(3) -0.001(3) -0.011(3)
C68 0.116(7) 0.056(5) 0.093(6) -0.016(4) 0.016(5) -0.049(5)
C69 0.139(9) 0.095(8) 0.116(8) -0.031(6) 0.024(7) -0.079(7)
C70 0.087(7) 0.036(5) 0.158(10) -0.009(5) -0.022(7) -0.019(4)
C71 0.078(6) 0.078(6) 0.117(8) 0.042(6) 0.021(5) -0.020(5)
C72 0.073(5) 0.054(5) 0.075(5) 0.010(4) 0.013(4) -0.017(4)
C73 0.202(13) 0.105(8) 0.087(7) 0.027(6) -0.039(8) -0.040(8)
C74 0.080(6) 0.044(4) 0.111(7) -0.008(4) 0.018(5) -0.033(4)
C75 0.098(6) 0.061(5) 0.091(6) 0.023(4) 0.030(5) -0.028(5)
C76 0.083(5) 0.047(4) 0.068(5) 0.005(3) 0.008(4) -0.023(4)
C77 0.051(4) 0.030(3) 0.052(4) 0.001(3) 0.005(3) -0.004(3)
C78 0.085(6) 0.046(4) 0.071(5) -0.010(3) 0.008(4) -0.029(4)
C79 0.097(7) 0.071(6) 0.084(6) -0.011(5) 0.008(5) -0.046(5)
C80 0.049(4) 0.020(3) 0.044(3) -0.003(2) 0.002(3) -0.001(3)

loop_
_atom_type_symbol
_atom_type_description
_atom_type_scat_dispersion_real
_atom_type_scat_dispersion_imag
_atom_type_scat_source
Zn Zn 0.2839 1.4301 'International Tables Vol C Tables 4.2.6.8 and 6.1.1.4'
O O 0.0106 0.0060 'International Tables Vol C Tables 4.2.6.8 and 6.1.1.4'
N N 0.0061 0.0033 'International Tables Vol C Tables 4.2.6.8 and 6.1.1.4'
C C 0.0033 0.0016 'International Tables Vol C Tables 4.2.6.8 and 6.1.1.4'
H H 0.0000 0.0000 'International Tables Vol C Tables 4.2.6.8 and 6.1.1.4'

loop_
_geom_angle_atom_site_label_1
_geom_angle_atom_site_label_2
_geom_angle_atom_site_label_3
_geom_angle
_geom_angle_site_symmetry_1
_geom_angle_site_symmetry_3
O7 Zn1 O1 164.63(15) . .
O7 Zn1 N1 96.96(16) . .
O1 Zn1 N1 98.26(16) . .
O7 Zn1 O3 91.10(18) . .
O1 Zn1 O3 87.65(18) . .
N1 Zn1 O3 102.59(16) . .
O7 Zn1 O5 86.59(19) . .
O1 Zn1 O5 88.35(18) . .
N1 Zn1 O5 101.39(16) . .
O3 Zn1 O5 156.01(15) . .
O7 Zn1 Zn2 81.38(11) . .
O1 Zn1 Zn2 83.35(11) . .
N1 Zn1 Zn2 177.81(12) . .
O3 Zn1 Zn2 78.92(11) . .
O5 Zn1 Zn2 77.12(11) . .
O4 Zn2 N2 98.55(16) . .
O4 Zn2 O6 163.98(15) . .
N2 Zn2 O6 97.46(16) . .
O4 Zn2 O8 89.67(17) . .
N2 Zn2 O8 102.67(17) . .
O6 Zn2 O8 86.28(17) . .
O4 Zn2 O2 86.85(17) . .
N2 Zn2 O2 102.59(16) . .
O6 Zn2 O2 90.21(16) . .
O8 Zn2 O2 154.73(15) . .
O4 Zn2 Zn1 81.27(11) . .
N2 Zn2 Zn1 179.29(14) . .
O6 Zn2 Zn1 82.72(11) . .
O8 Zn2 Zn1 78.02(11) . .
O2 Zn2 Zn1 76.71(10) . .
O13 Zn3 O15 90.0(2) 1_665 1_655
O13 Zn3 N3 102.79(18) 1_665 .
O15 Zn3 N3 100.74(18) 1_655 .
O13 Zn3 O11 87.4(2) 1_665 1_565
O15 Zn3 O11 160.49(17) 1_655 1_565
N3 Zn3 O11 98.68(18) . 1_565
O13 Zn3 O9 158.37(16) 1_665 .
O15 Zn3 O9 87.0(2) 1_655 .
N3 Zn3 O9 98.81(17) . .
O11 Zn3 O9 88.3(2) 1_565 .
O13 Zn3 Zn4 82.48(12) 1_665 .
O15 Zn3 Zn4 81.69(12) 1_655 .
N3 Zn3 Zn4 174.13(14) . .
O11 Zn3 Zn4 78.81(11) 1_565 .
O9 Zn3 Zn4 75.89(11) . .
O12 Zn4 N4 101.51(16) 1_565 .
O12 Zn4 O16 158.31(15) 1_565 1_655
N4 Zn4 O16 100.17(17) . 1_655
O12 Zn4 O14 87.10(17) 1_565 1_665
N4 Zn4 O14 98.79(17) . 1_665
O16 Zn4 O14 90.17(18) 1_655 1_665
O12 Zn4 O10 88.87(16) 1_565 .
N4 Zn4 O10 100.69(16) . .
O16 Zn4 O10 86.56(17) 1_655 .
O14 Zn4 O10 160.52(15) 1_665 .
O12 Zn4 Zn3 80.84(10) 1_565 .
N4 Zn4 Zn3 175.01(13) . .
O16 Zn4 Zn3 77.59(11) 1_655 .
O14 Zn4 Zn3 76.85(11) 1_665 .
O10 Zn4 Zn3 83.69(11) . .
C21 O1 Zn1 123.6(4) . .
C21 O2 Zn2 129.9(3) . .
C36 O3 Zn1 127.7(4) . .
C36 O4 Zn2 126.1(4) . .
C51 O5 Zn1 129.7(4) . .
C51 O6 Zn2 124.1(4) . .
C66 O7 Zn1 126.2(4) . .
C66 O8 Zn2 127.3(4) . .
C80 O9 Zn3 133.4(4) . .
C80 O10 Zn4 121.7(4) . .
C50 O11 Zn3 128.6(4) . 1_545
C50 O12 Zn4 125.7(4) . 1_545
C35 O13 Zn3 124.9(4) . 1_445
C35 O14 Zn4 130.4(4) . 1_445
C65 O15 Zn3 124.8(4) . 1_455
C65 O16 Zn4 129.4(4) . 1_455
C5 N1 C1 117.4(4) . .
C5 N1 Zn1 120.4(4) . .
C1 N1 Zn1 122.2(4) . .
C6 N2 C10 116.9(4) . .
C6 N2 Zn2 121.5(4) . .
C10 N2 Zn2 121.6(4) . .
C15 N3 C11 116.7(5) . .
C15 N3 Zn3 121.7(4) . .
C11 N3 Zn3 121.6(4) . .
C20 N4 C16 118.7(5) . .
C20 N4 Zn4 121.3(4) . .
C16 N4 Zn4 119.9(4) . .
C27 N5 C28 126.7(11) . .
C43 N6 C40 129.2(10) . .
C58 N7 C55 132.8(10) . .
C73 N8 C74 122.1(9) . .
C83 N9 C81 121.8(9) . .
C83 N9 C82 120.0(10) . .
C81 N9 C82 117.7(9) . .
C84 N10 C86 113.9(15) . .
C84 N10 C85 123.1(14) . .
C86 N10 C85 122.9(12) . .
C87 N11 C89 115.5(14) . .
C87 N11 C88 131.8(12) . .
C89 N11 C88 112.5(11) . .
N1 C1 C2 123.3(6) . .
C3 C2 C1 118.6(6) . .
C2 C3 C4 118.8(5) . .
C2 C3 C8 120.9(5) . .
C4 C3 C8 120.3(5) . .
C5 C4 C3 118.8(6) . .
N1 C5 C4 123.2(6) . .
N2 C6 C7 123.2(5) . .
C6 C7 C8 119.5(5) . 4_565
C9 C8 C7 117.8(5) . 4_566
C9 C8 C3 121.2(5) . .
C7 C8 C3 120.9(5) 4_566 .
C10 C9 C8 118.5(6) 4_566 .
N2 C10 C9 124.1(6) . 4_565
N3 C11 C12 123.1(6) . .
C11 C12 C13 119.6(6) . .
C14 C13 C12 116.9(5) . .
C14 C13 C18 122.2(6) . .
C12 C13 C18 120.8(5) . .
C13 C14 C15 120.1(7) . .
N3 C15 C14 123.3(7) . .
N4 C16 C17 121.0(5) . .
C18 C17 C16 119.9(5) 4_575 .
C19 C18 C17 117.6(5) . 4_576
C19 C18 C13 121.9(5) . .
C17 C18 C13 120.4(5) 4_576 .
C20 C19 C18 119.6(6) 4_576 .
N4 C20 C19 123.1(6) . 4_575
O1 C21 O2 125.3(5) . .
O1 C21 C22 116.6(5) . .
O2 C21 C22 118.0(5) . .
C29 C22 C23 118.7(6) . .
C29 C22 C21 121.4(5) . .
C23 C22 C21 119.9(5) . .
C24 C23 C22 120.8(6) . .
C23 C24 C25 120.2(7) . .
C26 C25 C24 119.3(7) . .
C26 C25 C27 116.8(8) . .
C24 C25 C27 123.9(8) . .
C25 C26 C29 119.3(7) . .
N5 C27 O17 121.4(11) . .
N5 C27 C25 117.9(11) . .
O17 C27 C25 120.7(9) . .
C30 C28 C34 120.7(9) . .
C30 C28 N5 121.2(11) . .
C34 C28 N5 117.5(10) . .
C22 C29 C26 121.5(6) . .
C28 C30 C31 118.4(8) . .
C32 C31 C30 119.4(8) . .
C31 C32 C33 118.8(7) . .
C31 C32 C35 122.1(6) . .
C33 C32 C35 119.0(7) . .
C34 C33 C32 124.3(10) . .
C33 C34 C28 117.7(11) . .
O13 C35 O14 124.9(5) . .
O13 C35 C32 117.2(5) . .
O14 C35 C32 117.9(5) . .
O4 C36 O3 125.0(5) . .
O4 C36 C37 117.6(5) . .
O3 C36 C37 117.4(5) . .
C38 C37 C42 118.7(7) . .
C38 C37 C36 120.2(6) . .
C42 C37 C36 121.1(6) . .
C37 C38 C39 121.0(7) . .
C40 C39 C38 119.2(7) . .
C39 C40 C41 120.0(7) . .
C39 C40 N6 121.2(8) . .
C41 C40 N6 118.7(8) . .
C42 C41 C40 119.8(8) . .
C41 C42 C37 121.2(8) . .
N6 C43 O18 120.5(9) . .
N6 C43 C44 119.1(11) . .
O18 C43 C44 119.8(9) . .
C49 C44 C45 118.4(7) . .
C49 C44 C43 126.1(9) . .
C45 C44 C43 115.6(8) . .
C46 C45 C44 120.0(7) . .
C45 C46 C47 121.0(7) . .
C46 C47 C48 119.2(6) . .
C46 C47 C50 121.8(5) . .
C48 C47 C50 119.0(5) . .
C49 C48 C47 119.2(7) . .
C44 C49 C48 122.0(7) . .
O11 C50 O12 125.4(5) . .
O11 C50 C47 117.8(5) . .
O12 C50 C47 116.8(5) . .
O6 C51 O5 125.0(5) . .
O6 C51 C52 117.6(5) . .
O5 C51 C52 117.4(5) . .
C53 C52 C57 118.7(6) . .
C53 C52 C51 121.2(6) . .
C57 C52 C51 120.1(5) . .
C52 C53 C54 122.6(7) . .
C55 C54 C53 119.1(7) . .
C54 C55 C56 120.8(7) . .
C54 C55 N7 119.7(7) . .
C56 C55 N7 119.4(8) . .
C55 C56 C57 119.0(7) . .
C52 C57 C56 119.9(7) . .
N7 C58 O19 119.2(10) . .
N7 C58 C59 125.4(13) . .
O19 C58 C59 115.4(11) . .
C64 C59 C60 119.9(10) . .
C64 C59 C58 119.5(11) . .
C60 C59 C58 120.5(11) . .
C59 C60 C61 118.9(9) . .
C62 C61 C60 119.8(9) . .
C61 C62 C63 117.2(8) . .
C61 C62 C65 121.5(7) . .
C63 C62 C65 121.2(7) . .
C64 C63 C62 121.3(10) . .
C59 C64 C63 122.8(12) . .
O15 C65 O16 125.1(5) . .
O15 C65 C62 116.7(6) . .
O16 C65 C62 118.2(6) . .
O7 C66 O8 124.8(5) . .
O7 C66 C67 116.9(5) . .
O8 C66 C67 118.2(5) . .
C72 C67 C68 118.1(6) . .
C72 C67 C66 122.3(6) . .
C68 C67 C66 119.4(6) . .
C69 C68 C67 123.3(9) . .
C68 C69 C70 118.8(9) . .
C69 C70 C71 121.1(8) . .
C69 C70 C73 115.5(10) . .
C71 C70 C73 123.4(10) . .
C72 C71 C70 118.5(8) . .
C67 C72 C71 120.1(8) . .
O20 C73 N8 127.3(11) . .
O20 C73 C70 120.1(9) . .
N8 C73 C70 112.5(9) . .
C79 C74 C75 120.1(7) . .
C79 C74 N8 114.2(8) . .
C75 C74 N8 125.6(8) . .
C76 C75 C74 119.5(7) . .
C77 C76 C75 121.0(7) . .
C76 C77 C78 118.9(6) . .
C76 C77 C80 121.1(6) . .
C78 C77 C80 119.9(6) . .
C77 C78 C79 120.1(7) . .
C74 C79 C78 120.5(7) . .
O9 C80 O10 125.2(5) . .
O9 C80 C77 115.9(5) . .
O10 C80 C77 118.9(5) . .
O21 C81 N9 123.7(10) . .
O22 C84 N10 119(2) . .
O23 C87 N11 126(2) . .

loop_
_geom_bond_atom_site_label_1
_geom_bond_atom_site_label_2
_geom_bond_distance
_geom_bond_site_symmetry_2
Zn1 O7 2.008(4) .
Zn1 O1 2.025(4) .
Zn1 N1 2.032(4) .
Zn1 O3 2.036(4) .
Zn1 O5 2.048(4) .
Zn1 Zn2 2.9313(7) .
Zn2 O4 2.020(4) .
Zn2 N2 2.030(4) .
Zn2 O6 2.038(4) .
Zn2 O8 2.052(4) .
Zn2 O2 2.055(4) .
Zn3 O13 2.012(4) 1_665
Zn3 O15 2.018(4) 1_655
Zn3 N3 2.020(4) .
Zn3 O11 2.026(4) 1_565
Zn3 O9 2.028(4) .
Zn3 Zn4 2.9363(7) .
Zn4 O12 2.031(4) 1_565
Zn4 N4 2.039(4) .
Zn4 O16 2.041(4) 1_655
Zn4 O14 2.041(4) 1_665
Zn4 O10 2.052(4) .
O1 C21 1.246(6) .
O2 C21 1.262(6) .
O3 C36 1.267(6) .
O4 C36 1.256(6) .
O5 C51 1.270(6) .
O6 C51 1.240(6) .
O7 C66 1.244(6) .
O8 C66 1.252(6) .
O9 C80 1.250(6) .
O10 C80 1.250(6) .
O11 C50 1.249(6) .
O11 Zn3 2.026(4) 1_545
O12 C50 1.250(6) .
O12 Zn4 2.032(4) 1_545
O13 C35 1.238(7) .
O13 Zn3 2.012(4) 1_445
O14 C35 1.253(7) .
O14 Zn4 2.042(4) 1_445
O15 C65 1.241(7) .
O15 Zn3 2.018(4) 1_455
O16 C65 1.247(7) .
O16 Zn4 2.041(4) 1_455
O17 C27 1.331(12) .
O18 C43 1.426(12) .
O19 C58 1.458(14) .
O20 C73 1.235(10) .
O21 C81 1.179(10) .
O22 C84 1.218(16) .
O23 C87 1.098(14) .
N1 C5 1.338(7) .
N1 C1 1.339(7) .
N2 C6 1.326(7) .
N2 C10 1.336(7) .
N3 C15 1.313(8) .
N3 C11 1.333(8) .
N4 C20 1.332(7) .
N4 C16 1.342(7) .
N5 C27 1.144(11) .
N5 C28 1.573(13) .
N6 C43 1.208(11) .
N6 C40 1.500(11) .
N7 C58 1.197(12) .
N7 C55 1.465(10) .
N8 C73 1.250(11) .
N8 C74 1.482(10) .
N9 C83 1.362(15) .
N9 C81 1.387(13) .
N9 C82 1.507(16) .
N10 C84 1.24(2) .
N10 C86 1.411(17) .
N10 C85 1.477(18) .
N11 C87 1.232(18) .
N11 C89 1.43(2) .
N11 C88 1.444(15) .
C1 C2 1.384(7) .
C2 C3 1.377(8) .
C3 C4 1.389(8) .
C3 C8 1.493(6) .
C4 C5 1.379(8) .
C6 C7 1.367(7) .
C7 C8 1.387(8) 4_565
C8 C9 1.382(8) .
C8 C7 1.387(8) 4_566
C9 C10 1.368(8) 4_566
C10 C9 1.368(8) 4_565
C11 C12 1.373(8) .
C12 C13 1.391(9) .
C13 C14 1.345(9) .
C13 C18 1.491(7) .
C14 C15 1.393(9) .
C16 C17 1.391(7) .
C17 C18 1.387(8) 4_575
C18 C19 1.383(8) .
C18 C17 1.387(8) 4_576
C19 C20 1.363(8) 4_576
C20 C19 1.363(8) 4_575
C21 C22 1.483(8) .
C22 C29 1.387(8) .
C22 C23 1.391(8) .
C23 C24 1.367(9) .
C24 C25 1.419(11) .
C25 C26 1.381(10) .
C25 C27 1.461(11) .
C26 C29 1.394(9) .
C28 C30 1.369(13) .
C28 C34 1.374(15) .
C30 C31 1.451(11) .
C31 C32 1.326(9) .
C32 C33 1.364(11) .
C32 C35 1.498(8) .
C33 C34 1.338(13) .
C36 C37 1.499(8) .
C37 C38 1.376(9) .
C37 C42 1.381(9) .
C38 C39 1.397(10) .
C39 C40 1.371(11) .
C40 C41 1.394(12) .
C41 C42 1.367(11) .
C43 C44 1.434(10) .
C44 C49 1.372(11) .
C44 C45 1.401(11) .
C45 C46 1.376(9) .
C46 C47 1.385(8) .
C47 C48 1.389(8) .
C47 C50 1.510(8) .
C48 C49 1.384(9) .
C51 C52 1.503(8) .
C52 C53 1.369(8) .
C52 C57 1.370(9) .
C53 C54 1.377(9) .
C54 C55 1.344(10) .
C55 C56 1.395(11) .
C56 C57 1.409(9) .
C58 C59 1.462(14) .
C59 C64 1.298(15) .
C59 C60 1.359(14) .
C60 C61 1.459(12) .
C61 C62 1.362(10) .
C62 C63 1.377(11) .
C62 C65 1.490(9) .
C63 C64 1.373(13) .
C66 C67 1.506(8) .
C67 C72 1.369(9) .
C67 C68 1.390(10) .
C68 C69 1.321(11) .
C69 C70 1.358(14) .
C70 C71 1.398(13) .
C70 C73 1.596(13) .
C71 C72 1.384(11) .
C74 C79 1.339(11) .
C74 C75 1.402(11) .
C75 C76 1.383(9) .
C76 C77 1.377(9) .
C77 C78 1.382(9) .
C77 C80 1.494(8) .
C78 C79 1.408(10) .
